data_1565697
loop_
_publ_author_name
'Yang, Li-li'
'Zhou, Jian'
'Zou, Hua-Hong'
'Hu, Feilong'
'Zhao, Jun-Wei'

_publ_section_title
;
 A series of new polynuclear lanthanide(III) clusters prepared in alkylol
 amine
;
_journal_name_full 'Inorganica Chimica Acta'
_journal_page_first 119201
_journal_paper_doi 10.1016/j.ica.2019.119201
_journal_volume 499
_journal_year 2020
_chemical_formula_moiety 'C40 H112 Dy6 N20 O12, 6(Cl), 2(H2 O)'
_chemical_formula_sum 'C40 H116 Cl6 Dy6 N20 O14'
_chemical_formula_weight 2289.20
_space_group_crystal_system monoclinic
_space_group_IT_number 14
_space_group_name_Hall '-P 2ybc'
_space_group_name_H-M_alt 'P 1 21/c 1'
_atom_sites_solution_hydrogens geom
_atom_sites_solution_primary iterative
_cell_angle_alpha 90
_cell_angle_beta 109.003(3)
_cell_angle_gamma 90
_cell_formula_units_Z 2
_cell_length_a 17.5183(14)
_cell_length_b 10.0612(10)
_cell_length_c 22.586(2)
_cell_measurement_reflns_used 9849
_cell_measurement_temperature 296(2)
_cell_measurement_theta_max 27.50
_cell_measurement_theta_min 2.70
_cell_volume 3763.9(6)
_computing_cell_refinement 'SAINT v8.37A (Bruker, 2015)'
_computing_data_reduction 'SAINT v8.37A (Bruker, 2015)'
_computing_molecular_graphics 'Olex2 (Dolomanov et al., 2009)'
_computing_publication_material 'Olex2 (Dolomanov et al., 2009)'
_computing_structure_refinement 'XL (Sheldrick, 2008)'
_computing_structure_solution 'olex2.solve (Bourhis et al., 2015)'
_diffrn_ambient_temperature 296.15
_diffrn_measured_fraction_theta_full 0.993
_diffrn_measured_fraction_theta_max 0.992
_diffrn_measurement_device_type 'Bruker APEX-II CCD'
_diffrn_measurement_method '\f and \w scans'
_diffrn_radiation_type MoK\a
_diffrn_radiation_wavelength 0.71073
_diffrn_reflns_av_R_equivalents 0.0411
_diffrn_reflns_av_unetI/netI 0.0386
_diffrn_reflns_Laue_measured_fraction_full 0.993
_diffrn_reflns_Laue_measured_fraction_max 0.992
_diffrn_reflns_limit_h_max 16
_diffrn_reflns_limit_h_min -21
_diffrn_reflns_limit_k_max 12
_diffrn_reflns_limit_k_min -11
_diffrn_reflns_limit_l_max 27
_diffrn_reflns_limit_l_min -27
_diffrn_reflns_number 24658
_diffrn_reflns_point_group_measured_fraction_full 0.993
_diffrn_reflns_point_group_measured_fraction_max 0.992
_diffrn_reflns_theta_full 25.242
_diffrn_reflns_theta_max 26.000
_diffrn_reflns_theta_min 3.087
_diffrn_standards_number 0
_exptl_absorpt_coefficient_mu 6.155
_exptl_absorpt_correction_T_max 0.7456
_exptl_absorpt_correction_T_min 0.5929
_exptl_absorpt_correction_type multi-scan
_exptl_absorpt_process_details
'SADABS-2016/2 (Bruker,2016/2) was used for absorption correction. wR2(int) was 0.1619 before and 0.0488 after correction. The Ratio of minimum to maximum transmission is 0.7952. The \l/2 correction factor is Not present.'
_exptl_crystal_colour colourless
_exptl_crystal_colour_primary colourless
_exptl_crystal_density_diffrn 2.017
_exptl_crystal_description block
_exptl_crystal_F_000 2204
_exptl_crystal_size_max 0.043
_exptl_crystal_size_mid 0.041
_exptl_crystal_size_min 0.016
_refine_diff_density_max 1.215
_refine_diff_density_min -0.754
_refine_diff_density_rms 0.146
_refine_ls_extinction_coef .
_refine_ls_extinction_method none
_refine_ls_goodness_of_fit_ref 1.068
_refine_ls_hydrogen_treatment constr
_refine_ls_matrix_type full
_refine_ls_number_parameters 407
_refine_ls_number_reflns 7341
_refine_ls_number_restraints 190
_refine_ls_restrained_S_all 1.068
_refine_ls_R_factor_all 0.0405
_refine_ls_R_factor_gt 0.0282
_refine_ls_shift/su_max 0.002
_refine_ls_shift/su_mean 0.000
_refine_ls_structure_factor_coef Fsqd
_refine_ls_weighting_details 'w=1/[\s^2^(Fo^2^)+(0.0207P)^2^+11.4599P] where P=(Fo^2^+2Fc^2^)/3'
_refine_ls_weighting_scheme calc
_refine_ls_wR_factor_gt 0.0596
_refine_ls_wR_factor_ref 0.0637
_reflns_Friedel_coverage 0.000
_reflns_Friedel_fraction_full .
_reflns_Friedel_fraction_max .
_reflns_number_gt 6089
_reflns_number_total 7341
_reflns_threshold_expression 'I > 2\s(I)'
_cod_data_source_file ICA-2020-499-119201.cif
_cod_data_source_block 2c
_cod_database_code 1565697
_shelx_space_group_comment
;
The symmetry employed for this shelxl refinement is uniquely defined
by the following loop, which should always be used as a source of
symmetry information in preference to the above space-group names.
They are only intended as comments.
;
_shelx_estimated_absorpt_t_max 0.775
_shelx_estimated_absorpt_t_min 0.532
_olex2_refinement_description
;
1. Fixed Uiso
 At 1.2 times of:
  All C(H,H) groups, All C(H,H,H,H) groups, All N(H) groups, All N(H,H)
  groups, All O(H) groups
2. Restrained distances
 O4-C13 = O4-C13A
 1.41 with sigma of 0.01
 C13-C14 = C13A-C14
 1.5 with sigma of 0.01
3. Uiso/Uaniso restraints and constraints
C1 \\sim C2 \\sim C3 \\sim C4 \\sim C5 \\sim C6 \\sim C7 \\sim C8 \\sim C9
\\sim C10 \\sim C11 \\sim C12 \\sim C15 \\sim C16 \\sim C17 \\sim C18 \\sim C19
\\sim C20 \\sim C14 \\sim C13 \\sim C13A: within 3.8A with sigma of 0.01 and
sigma for terminal atoms of 0.02
4. Others
 Sof(H14C)=Sof(H14D)=Sof(C13A)=Sof(H13C)=Sof(H13D)=1-FVAR(1)
 Sof(H14A)=Sof(H14B)=Sof(C13)=Sof(H13A)=Sof(H13B)=FVAR(1)
 Fixed Sof: O2W(0.5) O3W(0.5)
5.a Ternary CH refined with riding coordinates:
 O1W(H1W), N1(H1), N3(H3), N5(H5), N7(H7), N9(H9)
5.b Secondary CH2 refined with riding coordinates:
 N2(H2A,H2B), N4(H4A,H4B), N6(H6A,H6B), N8(H8A,H8B), N10(H10A,H10B), C1(H1A,
 H1B), C2(H2C,H2D), C3(H3A,H3B), C4(H4C,H4D), C5(H5A,H5B), C6(H6C,H6D), C7(H7A,
 H7B), C8(H8C,H8D), C9(H9A,H9B), C10(H10C,H10D), C11(H11A,H11B), C12(H12A,H12B),
  C15(H15A,H15B), C16(H16A,H16B), C17(H17A,H17B), C18(H18A,H18B), C19(H19A,
 H19B), C20(H20A,H20B), C14(H14A,H14B), C14(H14C,H14D), C13(H13A,H13B),
 C13A(H13C,H13D)
;

loop_
_space_group_symop_operation_xyz
'x, y, z'
'-x, y+1/2, -z+1/2'
'-x, -y, -z'
'x, -y-1/2, z-1/2'

loop_
_atom_site_label
_atom_site_type_symbol
_atom_site_fract_x
_atom_site_fract_y
_atom_site_fract_z
_atom_site_U_iso_or_equiv
_atom_site_adp_type
_atom_site_occupancy
_atom_site_site_symmetry_order
_atom_site_calc_flag
_atom_site_refinement_flags_posn
_atom_site_refinement_flags_adp
_atom_site_refinement_flags_occupancy
_atom_site_disorder_assembly
_atom_site_disorder_group
Dy1 Dy 0.90265(2) 0.47794(2) 0.43305(2) 0.01681(6) Uani 1 1 d . . . . .
Dy2 Dy 0.69914(2) 0.56207(3) 0.42757(2) 0.01845(7) Uani 1 1 d . . . . .
Dy3 Dy 0.75511(2) 0.62366(3) 0.29585(2) 0.01887(7) Uani 1 1 d . . . . .
Cl1 Cl 0.86069(12) 0.8961(2) 0.60094(8) 0.0561(5) Uani 1 1 d . . . . .
Cl2 Cl 0.69112(11) 0.16766(18) 0.31843(9) 0.0484(4) Uani 1 1 d . . . . .
Cl3 Cl 0.58462(9) 0.87858(19) 0.10595(8) 0.0433(4) Uani 1 1 d . . . . .
O1W O 0.7664(2) 0.4477(4) 0.36707(16) 0.0196(8) Uani 1 1 d . . . . .
H1W H 0.747889 0.358709 0.351049 0.024 Uiso 1 1 calc R . . . .
O1 O 0.7969(2) 0.6869(4) 0.40025(17) 0.0261(9) Uani 1 1 d . . . . .
O2 O 0.8896(2) 0.5698(4) 0.33579(16) 0.0267(9) Uani 1 1 d . . . . .
O2W O 0.8858(5) 0.3385(8) 0.1726(4) 0.034(2) Uani 0.5 1 d . . P . .
O3 O 0.8214(2) 0.4981(4) 0.49502(16) 0.0254(9) Uani 1 1 d . . . . .
O3W O 0.3870(4) 0.6600(7) 0.3315(3) 0.0237(17) Uani 0.5 1 d . . P . .
O4 O 0.6403(2) 0.6319(5) 0.32663(17) 0.0347(10) Uani 1 1 d D . . . .
O5 O 0.9934(2) 0.3810(4) 0.52303(16) 0.0233(8) Uani 1 1 d . . . . .
N1 N 0.7134(3) 0.7898(5) 0.4790(2) 0.0293(11) Uani 1 1 d . . . . .
H1 H 0.757509 0.785431 0.519037 0.035 Uiso 1 1 calc R . . . .
N2 N 0.5656(3) 0.6504(6) 0.4368(2) 0.0373(13) Uani 1 1 d . . . . .
H2A H 0.524715 0.624062 0.403762 0.045 Uiso 1 1 calc R . . . .
H2B H 0.558159 0.616973 0.471007 0.045 Uiso 1 1 calc R . . . .
N3 N 0.8347(3) 0.7223(5) 0.2272(2) 0.0264(11) Uani 1 1 d . . . . .
H3 H 0.830024 0.660698 0.192610 0.032 Uiso 1 1 calc R . . . .
N4 N 0.7230(3) 0.8685(5) 0.2669(2) 0.0320(12) Uani 1 1 d . . . . .
H4A H 0.675659 0.873059 0.236485 0.038 Uiso 1 1 calc R . . . .
H4B H 0.717929 0.910738 0.300061 0.038 Uiso 1 1 calc R . . . .
N5 N 0.6848(3) 0.4523(5) 0.5278(2) 0.0272(11) Uani 1 1 d . . . . .
H5 H 0.667735 0.521294 0.551443 0.033 Uiso 1 1 calc R . . . .
N6 N 0.6117(3) 0.3570(5) 0.4014(2) 0.0315(12) Uani 1 1 d . . . . .
H6A H 0.560021 0.381348 0.387941 0.038 Uiso 1 1 calc R . . . .
H6B H 0.621745 0.313281 0.370529 0.038 Uiso 1 1 calc R . . . .
N7 N 0.6238(3) 0.6154(6) 0.2000(2) 0.0349(12) Uani 1 1 d . . . . .
H7 H 0.627573 0.688441 0.172364 0.042 Uiso 1 1 calc R . . . .
N8 N 0.7499(3) 0.4276(6) 0.2242(2) 0.0405(13) Uani 1 1 d . . . . .
H8A H 0.799332 0.411743 0.222839 0.049 Uiso 1 1 calc R . . . .
H8B H 0.733715 0.355815 0.239772 0.049 Uiso 1 1 calc R . . . .
N9 N 0.8778(3) 0.2242(5) 0.4369(2) 0.0260(11) Uani 1 1 d . . . . .
H9 H 0.819469 0.209518 0.419455 0.031 Uiso 1 1 calc R . . . .
N10 N 0.9859(3) 0.3342(5) 0.3817(3) 0.0378(13) Uani 1 1 d . . . . .
H10A H 0.999773 0.381586 0.353477 0.045 Uiso 1 1 calc R . . . .
H10B H 1.030749 0.305283 0.410520 0.045 Uiso 1 1 calc R . . . .
C1 C 0.8126(4) 0.8146(6) 0.4261(3) 0.0337(14) Uani 1 1 d . U . . .
H1A H 0.830688 0.870927 0.398457 0.040 Uiso 1 1 calc R . . . .
H1B H 0.855914 0.809644 0.465928 0.040 Uiso 1 1 calc R . . . .
C2 C 0.7393(4) 0.8765(6) 0.4362(3) 0.0372(14) Uani 1 1 d . U . . .
H2C H 0.752429 0.964407 0.454377 0.045 Uiso 1 1 calc R . . . .
H2D H 0.696098 0.885091 0.396572 0.045 Uiso 1 1 calc R . . . .
C3 C 0.6416(4) 0.8407(7) 0.4910(3) 0.0415(15) Uani 1 1 d . U . . .
H3A H 0.643409 0.937029 0.492549 0.050 Uiso 1 1 calc R . . . .
H3B H 0.640498 0.808442 0.531204 0.050 Uiso 1 1 calc R . . . .
C4 C 0.5665(4) 0.7962(7) 0.4402(3) 0.0472(16) Uani 1 1 d . U . . .
H4C H 0.519104 0.827445 0.449270 0.057 Uiso 1 1 calc R . . . .
H4D H 0.565603 0.833347 0.400389 0.057 Uiso 1 1 calc R . . . .
C5 C 0.9423(4) 0.5970(7) 0.3022(3) 0.0352(14) Uani 1 1 d . U . . .
H5A H 0.939718 0.525733 0.272654 0.042 Uiso 1 1 calc R . . . .
H5B H 0.997272 0.602096 0.330764 0.042 Uiso 1 1 calc R . . . .
C6 C 0.9200(4) 0.7259(7) 0.2676(3) 0.0363(14) Uani 1 1 d . U . . .
H6C H 0.928204 0.798549 0.297222 0.044 Uiso 1 1 calc R . . . .
H6D H 0.954378 0.740904 0.242091 0.044 Uiso 1 1 calc R . . . .
C7 C 0.8062(4) 0.8528(7) 0.2006(3) 0.0348(14) Uani 1 1 d . U . . .
H7A H 0.759744 0.841658 0.163235 0.042 Uiso 1 1 calc R . . . .
H7B H 0.848356 0.896409 0.188680 0.042 Uiso 1 1 calc R . . . .
C8 C 0.7834(4) 0.9384(7) 0.2464(3) 0.0391(14) Uani 1 1 d . U . . .
H8C H 0.830718 0.957464 0.282122 0.047 Uiso 1 1 calc R . . . .
H8D H 0.761350 1.022019 0.226754 0.047 Uiso 1 1 calc R . . . .
C9 C 0.8297(3) 0.4892(7) 0.5587(3) 0.0312(13) Uani 1 1 d . U . . .
H9A H 0.826405 0.577229 0.575193 0.037 Uiso 1 1 calc R . . . .
H9B H 0.882114 0.451989 0.581606 0.037 Uiso 1 1 calc R . . . .
C10 C 0.7639(3) 0.4021(7) 0.5672(3) 0.0316(13) Uani 1 1 d . U . . .
H10C H 0.771115 0.311343 0.555537 0.038 Uiso 1 1 calc R . . . .
H10D H 0.766670 0.402565 0.610828 0.038 Uiso 1 1 calc R . . . .
C11 C 0.6223(4) 0.3466(7) 0.5120(3) 0.0350(14) Uani 1 1 d . U . . .
H11A H 0.569288 0.386317 0.503123 0.042 Uiso 1 1 calc R . . . .
H11B H 0.631212 0.287252 0.547516 0.042 Uiso 1 1 calc R . . . .
C12 C 0.6255(4) 0.2679(7) 0.4553(3) 0.0376(14) Uani 1 1 d . U . . .
H12A H 0.677912 0.225695 0.464661 0.045 Uiso 1 1 calc R . . . .
H12B H 0.584641 0.198945 0.445522 0.045 Uiso 1 1 calc R . . . .
C15 C 0.6140(4) 0.4957(9) 0.1633(3) 0.0562(18) Uani 1 1 d . U . . .
H15A H 0.577240 0.512022 0.121369 0.067 Uiso 1 1 calc R . . . .
H15B H 0.591025 0.426423 0.182168 0.067 Uiso 1 1 calc R . . . .
C16 C 0.6949(5) 0.4512(9) 0.1601(3) 0.059(2) Uani 1 1 d . U . . .
H16A H 0.688489 0.370186 0.135662 0.071 Uiso 1 1 calc R . . . .
H16B H 0.717091 0.519069 0.139896 0.071 Uiso 1 1 calc R . . . .
C17 C 0.9849(4) 0.2469(6) 0.5376(3) 0.0386(15) Uani 1 1 d . U . . .
H17A H 0.995472 0.238836 0.582400 0.046 Uiso 1 1 calc R . . . .
H17B H 1.024858 0.194114 0.526946 0.046 Uiso 1 1 calc R . . . .
C18 C 0.9023(4) 0.1918(7) 0.5038(3) 0.0340(13) Uani 1 1 d . U . . .
H18A H 0.902881 0.096102 0.509071 0.041 Uiso 1 1 calc R . . . .
H18B H 0.863620 0.228836 0.521715 0.041 Uiso 1 1 calc R . . . .
C19 C 0.9165(5) 0.1413(7) 0.4006(3) 0.0447(15) Uani 1 1 d . U . . .
H19A H 0.880901 0.068537 0.381173 0.054 Uiso 1 1 calc R . . . .
H19B H 0.966185 0.103832 0.428648 0.054 Uiso 1 1 calc R . . . .
C20 C 0.9348(4) 0.2214(7) 0.3514(3) 0.0456(16) Uani 1 1 d . U . . .
H20A H 0.962563 0.167019 0.329408 0.055 Uiso 1 1 calc R . . . .
H20B H 0.885006 0.253550 0.321249 0.055 Uiso 1 1 calc R . . . .
C14 C 0.5542(4) 0.6453(10) 0.2205(3) 0.0634(19) Uani 1 1 d D U . . .
H14A H 0.547086 0.740903 0.221108 0.076 Uiso 0.757(16) 1 calc R . P A 1
H14B H 0.505760 0.607827 0.190858 0.076 Uiso 0.757(16) 1 calc R . P A 1
H14C H 0.519852 0.567223 0.212178 0.076 Uiso 0.243(16) 1 calc R . P A 2
H14D H 0.523741 0.715767 0.193822 0.076 Uiso 0.243(16) 1 calc R . P A 2
C13 C 0.5647(5) 0.5918(14) 0.2827(3) 0.051(2) Uani 0.757(16) 1 d D U P A 1
H13A H 0.521128 0.622731 0.296874 0.061 Uiso 0.757(16) 1 calc R . P A 1
H13B H 0.562257 0.495537 0.280634 0.061 Uiso 0.757(16) 1 calc R . P A 1
C13A C 0.5670(13) 0.686(4) 0.2867(6) 0.052(3) Uani 0.243(16) 1 d D U P A 2
H13C H 0.568663 0.781868 0.289833 0.063 Uiso 0.243(16) 1 calc R . P A 2
H13D H 0.522454 0.654197 0.299496 0.063 Uiso 0.243(16) 1 calc R . P A 2

loop_
_atom_site_aniso_label
_atom_site_aniso_U_11
_atom_site_aniso_U_22
_atom_site_aniso_U_33
_atom_site_aniso_U_23
_atom_site_aniso_U_13
_atom_site_aniso_U_12
Dy1 0.01387(12) 0.02013(13) 0.01502(12) 0.00193(10) 0.00279(9) -0.00186(10)
Dy2 0.01563(12) 0.02291(14) 0.01733(12) -0.00042(10) 0.00608(9) -0.00040(10)
Dy3 0.01853(12) 0.02300(14) 0.01405(12) 0.00124(10) 0.00387(9) 0.00009(10)
Cl1 0.0591(12) 0.0720(14) 0.0340(9) 0.0074(9) 0.0110(8) -0.0072(10)
Cl2 0.0541(10) 0.0363(10) 0.0578(11) -0.0226(8) 0.0223(9) -0.0085(8)
Cl3 0.0320(8) 0.0590(11) 0.0382(9) 0.0114(8) 0.0104(7) 0.0005(8)
O1W 0.0219(18) 0.016(2) 0.0191(18) -0.0014(15) 0.0045(15) -0.0008(15)
O1 0.033(2) 0.025(2) 0.023(2) -0.0061(17) 0.0126(17) -0.0101(17)
O2 0.0194(19) 0.041(3) 0.0192(19) 0.0082(18) 0.0063(15) 0.0033(17)
O2W 0.033(4) 0.032(5) 0.040(5) 0.006(4) 0.016(4) 0.014(4)
O3 0.0220(19) 0.037(2) 0.0171(19) 0.0033(17) 0.0057(15) 0.0017(17)
O3W 0.032(4) 0.017(4) 0.013(4) -0.003(3) -0.004(3) -0.004(3)
O4 0.021(2) 0.058(3) 0.024(2) 0.009(2) 0.0050(17) 0.007(2)
O5 0.0208(19) 0.022(2) 0.0229(19) 0.0040(16) 0.0009(15) -0.0045(16)
N1 0.034(3) 0.031(3) 0.024(3) -0.002(2) 0.010(2) 0.000(2)
N2 0.025(3) 0.051(4) 0.035(3) -0.001(3) 0.007(2) 0.001(2)
N3 0.027(2) 0.035(3) 0.015(2) 0.002(2) 0.0044(19) 0.002(2)
N4 0.041(3) 0.028(3) 0.033(3) 0.000(2) 0.019(2) 0.002(2)
N5 0.024(2) 0.038(3) 0.021(2) -0.003(2) 0.0097(19) 0.000(2)
N6 0.030(3) 0.039(3) 0.030(3) -0.006(2) 0.016(2) -0.006(2)
N7 0.030(3) 0.047(3) 0.020(2) 0.001(2) -0.001(2) 0.001(2)
N8 0.044(3) 0.044(4) 0.031(3) -0.008(3) 0.008(2) 0.000(3)
N9 0.024(2) 0.023(3) 0.027(3) -0.001(2) 0.003(2) -0.006(2)
N10 0.041(3) 0.029(3) 0.050(3) 0.005(3) 0.024(3) 0.003(2)
C1 0.041(3) 0.032(3) 0.034(3) -0.013(3) 0.021(3) -0.015(3)
C2 0.049(3) 0.027(3) 0.039(3) -0.004(3) 0.018(3) -0.004(3)
C3 0.050(3) 0.036(3) 0.047(3) -0.005(3) 0.029(3) 0.002(3)
C4 0.041(3) 0.048(4) 0.057(4) 0.010(3) 0.023(3) 0.015(3)
C5 0.026(3) 0.058(4) 0.023(3) 0.009(3) 0.010(2) 0.003(3)
C6 0.028(3) 0.050(4) 0.031(3) 0.011(3) 0.009(2) -0.003(3)
C7 0.035(3) 0.044(3) 0.028(3) 0.011(3) 0.012(2) 0.006(3)
C8 0.042(3) 0.034(3) 0.043(3) 0.005(3) 0.016(3) -0.001(3)
C9 0.028(3) 0.044(3) 0.021(3) 0.001(2) 0.008(2) -0.001(2)
C10 0.031(3) 0.043(3) 0.022(3) 0.004(2) 0.012(2) 0.000(3)
C11 0.031(3) 0.044(3) 0.033(3) 0.006(3) 0.015(2) -0.005(3)
C12 0.039(3) 0.035(3) 0.039(3) -0.002(3) 0.013(3) -0.008(3)
C15 0.042(3) 0.073(4) 0.039(3) -0.009(3) -0.006(3) -0.008(3)
C16 0.057(4) 0.078(5) 0.033(3) -0.019(3) 0.002(3) -0.003(4)
C17 0.039(3) 0.033(3) 0.034(3) 0.007(3) -0.001(3) -0.003(3)
C18 0.039(3) 0.031(3) 0.033(3) 0.005(2) 0.014(2) -0.004(2)
C19 0.063(4) 0.030(3) 0.045(3) -0.006(3) 0.022(3) -0.007(3)
C20 0.058(4) 0.042(4) 0.039(3) -0.006(3) 0.020(3) -0.001(3)
C14 0.034(3) 0.100(5) 0.048(4) -0.003(4) 0.003(3) 0.000(3)
C13 0.029(4) 0.084(6) 0.037(4) 0.004(4) 0.006(3) -0.010(4)
C13A 0.034(5) 0.075(6) 0.043(5) 0.002(5) 0.006(5) -0.001(5)

loop_
_atom_type_symbol
_atom_type_description
_atom_type_scat_dispersion_real
_atom_type_scat_dispersion_imag
_atom_type_scat_source
C C 0.0033 0.0016 'International Tables Vol C Tables 4.2.6.8 and 6.1.1.4'
H H 0.0000 0.0000 'International Tables Vol C Tables 4.2.6.8 and 6.1.1.4'
N N 0.0061 0.0033 'International Tables Vol C Tables 4.2.6.8 and 6.1.1.4'
O O 0.0106 0.0060 'International Tables Vol C Tables 4.2.6.8 and 6.1.1.4'
Cl Cl 0.1484 0.1585 'International Tables Vol C Tables 4.2.6.8 and 6.1.1.4'
Dy Dy -0.1892 4.4098 'International Tables Vol C Tables 4.2.6.8 and 6.1.1.4'

loop_
_geom_angle_atom_site_label_1
_geom_angle_atom_site_label_2
_geom_angle_atom_site_label_3
_geom_angle
_geom_angle_site_symmetry_1
_geom_angle_site_symmetry_3
Dy2 Dy1 Dy1 128.422(12) . 3_766
Dy2 Dy1 Dy3 57.225(8) . .
Dy3 Dy1 Dy1 147.281(12) . 3_766
O1W Dy1 Dy1 166.93(8) . 3_766
O1W Dy1 Dy2 40.19(8) . .
O1W Dy1 Dy3 39.67(8) . .
O1W Dy1 O1 58.56(11) . .
O1W Dy1 N9 75.59(13) . .
O1W Dy1 N10 104.17(15) . .
O1 Dy1 Dy1 118.76(8) . 3_766
O1 Dy1 Dy2 40.64(8) . .
O1 Dy1 Dy3 39.61(7) . .
O2 Dy1 Dy1 119.70(9) . 3_766
O2 Dy1 Dy2 94.68(9) . .
O2 Dy1 Dy3 37.84(9) . .
O2 Dy1 O1W 71.94(12) . .
O2 Dy1 O1 65.76(12) . .
O2 Dy1 O5 144.50(12) . .
O2 Dy1 N9 117.18(15) . .
O2 Dy1 N10 72.20(15) . .
O3 Dy1 Dy1 94.52(9) . 3_766
O3 Dy1 Dy2 37.48(9) . .
O3 Dy1 Dy3 94.23(9) . .
O3 Dy1 O1W 72.57(12) . .
O3 Dy1 O1 66.44(12) . .
O3 Dy1 O2 130.37(13) . .
O3 Dy1 O5 83.65(13) . .
O3 Dy1 N9 85.58(14) . .
O3 Dy1 N10 150.71(15) . .
O5 Dy1 Dy1 34.37(9) . 3_766
O5 Dy1 Dy1 35.77(9) 3_766 3_766
O5 Dy1 Dy2 120.54(9) . .
O5 Dy1 Dy2 120.61(10) 3_766 .
O5 Dy1 Dy3 111.54(9) 3_766 .
O5 Dy1 Dy3 177.61(9) . .
O5 Dy1 O1W 138.22(12) . .
O5 Dy1 O1W 148.29(13) 3_766 .
O5 Dy1 O1 139.57(12) . .
O5 Dy1 O1 90.78(12) 3_766 .
O5 Dy1 O2 89.00(13) 3_766 .
O5 Dy1 O3 104.23(13) 3_766 .
O5 Dy1 O5 70.13(15) 3_766 .
O5 Dy1 N9 136.11(14) 3_766 .
O5 Dy1 N9 68.63(13) . .
O5 Dy1 N10 80.41(15) . .
O5 Dy1 N10 93.24(16) 3_766 .
N9 Dy1 Dy1 101.89(10) . 3_766
N9 Dy1 Dy2 93.28(10) . .
N9 Dy1 Dy3 110.18(10) . .
N9 Dy1 O1 131.15(13) . .
N10 Dy1 Dy1 86.01(12) . 3_766
N10 Dy1 Dy2 143.93(12) . .
N10 Dy1 Dy3 101.06(12) . .
N10 Dy1 O1 137.68(14) . .
N10 Dy1 N9 65.78(16) . .
Dy3 Dy2 Dy1 61.510(7) . .
O1W Dy2 Dy1 40.50(8) . .
O1W Dy2 Dy3 42.49(8) . .
O1W Dy2 N1 134.96(14) . .
O1W Dy2 N2 148.11(14) . .
O1W Dy2 N5 120.11(14) . .
O1W Dy2 N6 81.14(14) . .
O1 Dy2 Dy1 49.06(10) . .
O1 Dy2 Dy3 41.54(9) . .
O1 Dy2 O1W 64.50(13) . .
O1 Dy2 N1 70.64(14) . .
O1 Dy2 N2 126.37(16) . .
O1 Dy2 N5 137.42(13) . .
O1 Dy2 N6 144.15(14) . .
O3 Dy2 Dy1 38.02(9) . .
O3 Dy2 Dy3 99.02(9) . .
O3 Dy2 O1W 73.35(12) . .
O3 Dy2 O1 73.83(13) . .
O3 Dy2 O4 140.70(13) . .
O3 Dy2 N1 91.02(15) . .
O3 Dy2 N2 136.41(15) . .
O3 Dy2 N5 68.59(14) . .
O3 Dy2 N6 106.99(15) . .
O4 Dy2 Dy1 102.99(10) . .
O4 Dy2 Dy3 41.68(10) . .
O4 Dy2 O1W 73.84(13) . .
O4 Dy2 O1 72.90(14) . .
O4 Dy2 N1 97.14(16) . .
O4 Dy2 N2 81.27(15) . .
O4 Dy2 N5 149.07(14) . .
O4 Dy2 N6 88.60(16) . .
N1 Dy2 Dy1 104.19(11) . .
N1 Dy2 Dy3 102.53(11) . .
N1 Dy2 N2 66.98(16) . .
N1 Dy2 N5 90.45(15) . .
N2 Dy2 Dy1 170.80(12) . .
N2 Dy2 Dy3 121.65(12) . .
N2 Dy2 N5 74.23(16) . .
N5 Dy2 Dy1 104.10(10) . .
N5 Dy2 Dy3 162.43(11) . .
N6 Dy2 Dy1 109.42(12) . .
N6 Dy2 Dy3 105.34(11) . .
N6 Dy2 N1 143.64(15) . .
N6 Dy2 N2 78.61(17) . .
N6 Dy2 N5 68.48(15) . .
Dy2 Dy3 Dy1 61.265(9) . .
O1W Dy3 Dy1 40.28(8) . .
O1W Dy3 Dy2 42.82(8) . .
O1W Dy3 N3 138.85(13) . .
O1W Dy3 N4 149.15(14) . .
O1W Dy3 N7 113.55(15) . .
O1W Dy3 N8 80.15(15) . .
O1 Dy3 Dy1 48.89(10) . .
O1 Dy3 Dy2 42.50(9) . .
O1 Dy3 O1W 65.40(13) . .
O1 Dy3 O4 72.83(13) . .
O1 Dy3 N3 116.68(14) . .
O1 Dy3 N4 88.04(15) . .
O1 Dy3 N7 139.25(15) . .
O1 Dy3 N8 142.84(16) . .
O2 Dy3 Dy1 38.40(9) . .
O2 Dy3 Dy2 99.25(9) . .
O2 Dy3 O1W 72.99(13) . .
O2 Dy3 O1 73.82(13) . .
O2 Dy3 O4 139.88(13) . .
O2 Dy3 N3 69.09(13) . .
O2 Dy3 N4 116.01(15) . .
O2 Dy3 N7 146.81(15) . .
O2 Dy3 N8 83.45(16) . .
O4 Dy3 Dy1 101.70(9) . .
O4 Dy3 Dy2 40.63(9) . .
O4 Dy3 O1W 73.26(13) . .
O4 Dy3 N3 147.87(14) . .
O4 Dy3 N4 84.45(15) . .
O4 Dy3 N7 68.55(15) . .
O4 Dy3 N8 111.27(17) . .
N3 Dy3 Dy1 106.99(10) . .
N3 Dy3 Dy2 159.18(10) . .
N4 Dy3 Dy1 129.85(12) . .
N4 Dy3 Dy2 106.85(11) . .
N4 Dy3 N3 66.17(15) . .
N4 Dy3 N7 75.95(17) . .
N7 Dy3 Dy1 152.71(13) . .
N7 Dy3 Dy2 106.73(12) . .
N7 Dy3 N3 90.94(15) . .
N8 Dy3 Dy1 95.64(12) . .
N8 Dy3 Dy2 116.51(13) . .
N8 Dy3 N3 80.25(17) . .
N8 Dy3 N4 128.73(17) . .
N8 Dy3 N7 66.71(17) . .
Dy1 O1W H1W 119.3 . .
Dy2 O1W Dy1 99.31(13) . .
Dy2 O1W H1W 119.3 . .
Dy3 O1W Dy1 100.05(13) . .
Dy3 O1W Dy2 94.69(13) . .
Dy3 O1W H1W 119.3 . .
Dy2 O1 Dy1 90.29(12) . .
Dy3 O1 Dy1 91.50(12) . .
Dy3 O1 Dy2 95.96(13) . .
C1 O1 Dy1 124.5(3) . .
C1 O1 Dy2 116.1(3) . .
C1 O1 Dy3 129.1(3) . .
Dy3 O2 Dy1 103.76(14) . .
C5 O2 Dy1 135.3(3) . .
C5 O2 Dy3 121.0(3) . .
Dy2 O3 Dy1 104.50(14) . .
C9 O3 Dy1 137.6(3) . .
C9 O3 Dy2 117.8(3) . .
Dy2 O4 Dy3 97.69(14) . .
C13 O4 Dy2 128.3(4) . .
C13 O4 Dy3 118.5(5) . .
C13A O4 Dy2 140.8(10) . .
C13A O4 Dy3 121.0(12) . .
Dy1 O5 Dy1 109.87(15) 3_766 .
C17 O5 Dy1 129.0(3) . 3_766
C17 O5 Dy1 120.5(3) . .
Dy2 N1 H1 108.2 . .
C2 N1 Dy2 103.8(3) . .
C2 N1 H1 108.2 . .
C3 N1 Dy2 115.9(4) . .
C3 N1 H1 108.2 . .
C3 N1 C2 112.3(5) . .
Dy2 N2 H2A 109.5 . .
Dy2 N2 H2B 109.5 . .
H2A N2 H2B 108.1 . .
C4 N2 Dy2 110.8(4) . .
C4 N2 H2A 109.5 . .
C4 N2 H2B 109.5 . .
Dy3 N3 H3 108.2 . .
C6 N3 Dy3 105.9(3) . .
C6 N3 H3 108.2 . .
C7 N3 Dy3 114.2(3) . .
C7 N3 H3 108.2 . .
C7 N3 C6 111.9(5) . .
Dy3 N4 H4A 108.5 . .
Dy3 N4 H4B 108.5 . .
H4A N4 H4B 107.5 . .
C8 N4 Dy3 114.9(4) . .
C8 N4 H4A 108.5 . .
C8 N4 H4B 108.5 . .
Dy2 N5 H5 107.9 . .
C10 N5 Dy2 109.5(3) . .
C10 N5 H5 107.9 . .
C10 N5 C11 112.0(5) . .
C11 N5 Dy2 111.6(3) . .
C11 N5 H5 107.9 . .
Dy2 N6 H6A 109.1 . .
Dy2 N6 H6B 109.1 . .
H6A N6 H6B 107.8 . .
C12 N6 Dy2 112.4(4) . .
C12 N6 H6A 109.1 . .
C12 N6 H6B 109.1 . .
Dy3 N7 H7 106.4 . .
C15 N7 Dy3 114.5(4) . .
C15 N7 H7 106.4 . .
C15 N7 C14 113.4(6) . .
C14 N7 Dy3 109.3(4) . .
C14 N7 H7 106.4 . .
Dy3 N8 H8A 109.2 . .
Dy3 N8 H8B 109.2 . .
H8A N8 H8B 107.9 . .
C16 N8 Dy3 112.2(4) . .
C16 N8 H8A 109.2 . .
C16 N8 H8B 109.2 . .
Dy1 N9 H9 107.4 . .
C18 N9 Dy1 104.9(3) . .
C18 N9 H9 107.4 . .
C18 N9 C19 114.4(5) . .
C19 N9 Dy1 115.0(4) . .
C19 N9 H9 107.4 . .
Dy1 N10 H10A 110.3 . .
Dy1 N10 H10B 110.3 . .
H10A N10 H10B 108.6 . .
C20 N10 Dy1 107.0(4) . .
C20 N10 H10A 110.3 . .
C20 N10 H10B 110.3 . .
O1 C1 H1A 109.1 . .
O1 C1 H1B 109.1 . .
O1 C1 C2 112.3(5) . .
H1A C1 H1B 107.9 . .
C2 C1 H1A 109.1 . .
C2 C1 H1B 109.1 . .
N1 C2 C1 108.2(5) . .
N1 C2 H2C 110.1 . .
N1 C2 H2D 110.1 . .
C1 C2 H2C 110.1 . .
C1 C2 H2D 110.1 . .
H2C C2 H2D 108.4 . .
N1 C3 H3A 109.6 . .
N1 C3 H3B 109.6 . .
N1 C3 C4 110.2(5) . .
H3A C3 H3B 108.1 . .
C4 C3 H3A 109.6 . .
C4 C3 H3B 109.6 . .
N2 C4 C3 109.2(5) . .
N2 C4 H4C 109.8 . .
N2 C4 H4D 109.8 . .
C3 C4 H4C 109.8 . .
C3 C4 H4D 109.8 . .
H4C C4 H4D 108.3 . .
O2 C5 H5A 109.6 . .
O2 C5 H5B 109.6 . .
O2 C5 C6 110.2(5) . .
H5A C5 H5B 108.1 . .
C6 C5 H5A 109.6 . .
C6 C5 H5B 109.6 . .
N3 C6 C5 109.9(5) . .
N3 C6 H6C 109.7 . .
N3 C6 H6D 109.7 . .
C5 C6 H6C 109.7 . .
C5 C6 H6D 109.7 . .
H6C C6 H6D 108.2 . .
N3 C7 H7A 109.3 . .
N3 C7 H7B 109.3 . .
N3 C7 C8 111.5(5) . .
H7A C7 H7B 108.0 . .
C8 C7 H7A 109.3 . .
C8 C7 H7B 109.3 . .
N4 C8 C7 109.0(5) . .
N4 C8 H8C 109.9 . .
N4 C8 H8D 109.9 . .
C7 C8 H8C 109.9 . .
C7 C8 H8D 109.9 . .
H8C C8 H8D 108.3 . .
O3 C9 H9A 109.7 . .
O3 C9 H9B 109.7 . .
O3 C9 C10 109.8(5) . .
H9A C9 H9B 108.2 . .
C10 C9 H9A 109.7 . .
C10 C9 H9B 109.7 . .
N5 C10 C9 109.3(5) . .
N5 C10 H10C 109.8 . .
N5 C10 H10D 109.8 . .
C9 C10 H10C 109.8 . .
C9 C10 H10D 109.8 . .
H10C C10 H10D 108.3 . .
N5 C11 H11A 109.6 . .
N5 C11 H11B 109.6 . .
N5 C11 C12 110.3(5) . .
H11A C11 H11B 108.1 . .
C12 C11 H11A 109.6 . .
C12 C11 H11B 109.6 . .
N6 C12 C11 109.8(5) . .
N6 C12 H12A 109.7 . .
N6 C12 H12B 109.7 . .
C11 C12 H12A 109.7 . .
C11 C12 H12B 109.7 . .
H12A C12 H12B 108.2 . .
N7 C15 H15A 109.7 . .
N7 C15 H15B 109.7 . .
N7 C15 C16 109.7(6) . .
H15A C15 H15B 108.2 . .
C16 C15 H15A 109.7 . .
C16 C15 H15B 109.7 . .
N8 C16 C15 108.9(6) . .
N8 C16 H16A 109.9 . .
N8 C16 H16B 109.9 . .
C15 C16 H16A 109.9 . .
C15 C16 H16B 109.9 . .
H16A C16 H16B 108.3 . .
O5 C17 H17A 109.0 . .
O5 C17 H17B 109.0 . .
O5 C17 C18 113.1(5) . .
H17A C17 H17B 107.8 . .
C18 C17 H17A 109.0 . .
C18 C17 H17B 109.0 . .
N9 C18 C17 110.6(5) . .
N9 C18 H18A 109.5 . .
N9 C18 H18B 109.5 . .
C17 C18 H18A 109.5 . .
C17 C18 H18B 109.5 . .
H18A C18 H18B 108.1 . .
N9 C19 H19A 109.5 . .
N9 C19 H19B 109.5 . .
N9 C19 C20 110.9(6) . .
H19A C19 H19B 108.0 . .
C20 C19 H19A 109.5 . .
C20 C19 H19B 109.5 . .
N10 C20 C19 108.5(5) . .
N10 C20 H20A 110.0 . .
N10 C20 H20B 110.0 . .
C19 C20 H20A 110.0 . .
C19 C20 H20B 110.0 . .
H20A C20 H20B 108.4 . .
N7 C14 H14A 109.3 . .
N7 C14 H14B 109.3 . .
N7 C14 H14C 107.3 . .
N7 C14 H14D 107.3 . .
N7 C14 C13A 120.1(10) . .
H14A C14 H14B 107.9 . .
H14C C14 H14D 106.9 . .
C13 C14 N7 111.7(7) . .
C13 C14 H14A 109.3 . .
C13 C14 H14B 109.3 . .
C13A C14 H14C 107.3 . .
C13A C14 H14D 107.3 . .
O4 C13 C14 111.2(6) . .
O4 C13 H13A 109.4 . .
O4 C13 H13B 109.4 . .
C14 C13 H13A 109.4 . .
C14 C13 H13B 109.4 . .
H13A C13 H13B 108.0 . .
O4 C13A C14 110.1(9) . .
O4 C13A H13C 109.6 . .
O4 C13A H13D 109.6 . .
C14 C13A H13C 109.6 . .
C14 C13A H13D 109.6 . .
H13C C13A H13D 108.1 . .

loop_
_geom_bond_atom_site_label_1
_geom_bond_atom_site_label_2
_geom_bond_distance
_geom_bond_site_symmetry_2
Dy1 Dy1 3.7760(5) 3_766
Dy1 Dy2 3.6270(4) .
Dy1 Dy3 3.6354(4) .
Dy1 O1W 2.387(3) .
Dy1 O1 2.740(4) .
Dy1 O2 2.325(4) .
Dy1 O3 2.308(4) .
Dy1 O5 2.266(4) 3_766
Dy1 O5 2.347(3) .
Dy1 N9 2.596(5) .
Dy1 N10 2.582(5) .
Dy2 Dy3 3.4778(4) .
Dy2 O1W 2.372(3) .
Dy2 O1 2.362(4) .
Dy2 O3 2.279(4) .
Dy2 O4 2.285(4) .
Dy2 N1 2.544(5) .
Dy2 N2 2.574(5) .
Dy2 N5 2.603(5) .
Dy2 N6 2.523(5) .
Dy3 O1W 2.357(3) .
Dy3 O1 2.319(4) .
Dy3 O2 2.296(4) .
Dy3 O4 2.334(4) .
Dy3 N3 2.596(5) .
Dy3 N4 2.564(5) .
Dy3 N7 2.597(5) .
Dy3 N8 2.535(5) .
O1W H1W 0.9800 .
O1 C1 1.401(7) .
O2 C5 1.402(7) .
O3 C9 1.400(6) .
O4 C13 1.430(7) .
O4 C13A 1.415(10) .
O5 C17 1.409(7) .
N1 H1 0.9800 .
N1 C2 1.479(8) .
N1 C3 1.464(8) .
N2 H2A 0.8900 .
N2 H2B 0.8900 .
N2 C4 1.469(9) .
N3 H3 0.9800 .
N3 C6 1.476(7) .
N3 C7 1.462(8) .
N4 H4A 0.8900 .
N4 H4B 0.8900 .
N4 C8 1.465(8) .
N5 H5 0.9800 .
N5 C10 1.472(7) .
N5 C11 1.484(8) .
N6 H6A 0.8900 .
N6 H6B 0.8900 .
N6 C12 1.467(8) .
N7 H7 0.9800 .
N7 C15 1.439(9) .
N7 C14 1.471(9) .
N8 H8A 0.8900 .
N8 H8B 0.8900 .
N8 C16 1.474(8) .
N9 H9 0.9800 .
N9 C18 1.466(7) .
N9 C19 1.479(8) .
N10 H10A 0.8900 .
N10 H10B 0.8900 .
N10 C20 1.470(8) .
C1 H1A 0.9700 .
C1 H1B 0.9700 .
C1 C2 1.511(9) .
C2 H2C 0.9700 .
C2 H2D 0.9700 .
C3 H3A 0.9700 .
C3 H3B 0.9700 .
C3 C4 1.504(9) .
C4 H4C 0.9700 .
C4 H4D 0.9700 .
C5 H5A 0.9700 .
C5 H5B 0.9700 .
C5 C6 1.499(9) .
C6 H6C 0.9700 .
C6 H6D 0.9700 .
C7 H7A 0.9700 .
C7 H7B 0.9700 .
C7 C8 1.495(9) .
C8 H8C 0.9700 .
C8 H8D 0.9700 .
C9 H9A 0.9700 .
C9 H9B 0.9700 .
C9 C10 1.510(8) .
C10 H10C 0.9700 .
C10 H10D 0.9700 .
C11 H11A 0.9700 .
C11 H11B 0.9700 .
C11 C12 1.522(9) .
C12 H12A 0.9700 .
C12 H12B 0.9700 .
C15 H15A 0.9700 .
C15 H15B 0.9700 .
C15 C16 1.511(11) .
C16 H16A 0.9700 .
C16 H16B 0.9700 .
C17 H17A 0.9700 .
C17 H17B 0.9700 .
C17 C18 1.503(8) .
C18 H18A 0.9700 .
C18 H18B 0.9700 .
C19 H19A 0.9700 .
C19 H19B 0.9700 .
C19 C20 1.490(9) .
C20 H20A 0.9700 .
C20 H20B 0.9700 .
C14 H14A 0.9700 .
C14 H14B 0.9700 .
C14 H14C 0.9700 .
C14 H14D 0.9700 .
C14 C13 1.459(8) .
C14 C13A 1.492(10) .
C13 H13A 0.9700 .
C13 H13B 0.9700 .
C13A H13C 0.9700 .
C13A H13D 0.9700 .
